data_7220590
loop_
_publ_author_name
'Koneni, Venkata Sashidhara'
'Palnati, Gopala Reddy'
'Singh, L. Ravithej'
'Upadhyay, Amit'
'Avula, Srinivasa Rao'
'kumar, Abdhesh'
'Kant, Ruchir'

_publ_section_title
;
 Molecular Iodine Catalysed One-Pot Synthesis of
 Chromeno[4,3-b]quinolin-6-ones under Microwave Irradiation
;
_journal_name_full 'Green Chem.'
_journal_paper_doi 10.1039/C5GC00756A
_journal_year 2015
_chemical_compound_source 'see text'
_chemical_formula_moiety 'C23 H14 Cl N O2'
_chemical_formula_sum 'C23 H14 Cl N O2'
_chemical_formula_weight 371.80
_space_group_IT_number 2
_symmetry_cell_setting triclinic
_symmetry_Int_Tables_number 2
_symmetry_space_group_name_Hall '-P 1'
_symmetry_space_group_name_H-M 'P -1'
_atom_sites_solution_hydrogens geom
_atom_sites_solution_primary direct
_atom_sites_solution_secondary difmap
_audit_update_record
;
2013-09-30 deposited with the CCDC.
2015-05-20 downloaded from the CCDC.
;
_cell_angle_alpha 109.138(7)
_cell_angle_beta 111.662(9)
_cell_angle_gamma 92.379(9)
_cell_formula_units_Z 2
_cell_length_a 8.686(6)
_cell_length_b 10.371(8)
_cell_length_c 11.293(8)
_cell_measurement_reflns_used 1214
_cell_measurement_temperature 293
_cell_measurement_theta_max 25.4
_cell_measurement_theta_min 3.0
_cell_volume 877.8(11)
_computing_cell_refinement
;
CrystalClear-SM Expert 2.1 b24 (Rigaku, 2012)
;
_computing_data_collection
;
CrystalClear-SM Expert 2.1 b24 (Rigaku, 2012)
;
_computing_data_reduction
;
CrystalClear-SM Expert 2.1 b24 (Rigaku, 2012)
;
_computing_molecular_graphics 'SHELXTL (Bruker, 1997)'
_computing_publication_material 'PLATON (Spek, 2003)'
_computing_structure_refinement 'SHELXL-97 (Sheldrick, 1997)'
_computing_structure_solution 'SHELXS-97 (Sheldrick, 1990)'
_diffrn_ambient_temperature 293
_diffrn_detector CCD
_diffrn_detector_area_resol_mean 28.5714
_diffrn_measured_fraction_theta_full 0.975
_diffrn_measured_fraction_theta_max 0.975
_diffrn_measurement_device
;
AFC12 (Right): Kappa 3 circle
;
_diffrn_measurement_device_type
;
Rigaku Saturn724+ (4x4 bin mode)
;
_diffrn_measurement_method 'profile data from \w-scans'
_diffrn_measurement_specimen_support Fiber
_diffrn_radiation_monochromator Confocal
_diffrn_radiation_type 'Mo K\a'
_diffrn_radiation_wavelength 0.71075
_diffrn_reflns_av_R_equivalents 0.0397
_diffrn_reflns_av_sigmaI/netI 0.0641
_diffrn_reflns_limit_h_max 10
_diffrn_reflns_limit_h_min -10
_diffrn_reflns_limit_k_max 7
_diffrn_reflns_limit_k_min -12
_diffrn_reflns_limit_l_max 13
_diffrn_reflns_limit_l_min -13
_diffrn_reflns_number 6884
_diffrn_reflns_theta_full 25.35
_diffrn_reflns_theta_max 25.35
_diffrn_reflns_theta_min 3.01
_diffrn_source MicroMax003_Mo
_diffrn_source_current 0.6
_diffrn_source_power 0.0
_diffrn_source_voltage 50.0
_exptl_absorpt_coefficient_mu 0.236
_exptl_absorpt_correction_T_max 0.9632
_exptl_absorpt_correction_T_min 0.9326
_exptl_absorpt_correction_type multi-scan
_exptl_absorpt_process_details 'REQAB (Rigaku, 1998)'
_exptl_crystal_colour Colorless
_exptl_crystal_density_diffrn 1.407
_exptl_crystal_density_method 'Not Measured'
_exptl_crystal_description Block
_exptl_crystal_F_000 384
_exptl_crystal_size_max 0.300
_exptl_crystal_size_mid 0.180
_exptl_crystal_size_min 0.160
_refine_diff_density_max 0.322
_refine_diff_density_min -0.326
_refine_ls_extinction_method none
_refine_ls_goodness_of_fit_ref 0.914
_refine_ls_hydrogen_treatment constr
_refine_ls_matrix_type full
_refine_ls_number_parameters 244
_refine_ls_number_reflns 3137
_refine_ls_number_restraints 0
_refine_ls_restrained_S_all 0.914
_refine_ls_R_factor_all 0.0775
_refine_ls_R_factor_gt 0.0505
_refine_ls_shift/su_max 0.000
_refine_ls_shift/su_mean 0.000
_refine_ls_structure_factor_coef Fsqd
_refine_ls_weighting_details 'calc w=1/[\s^2^(Fo^2^)+(0.0781P)^2^+0.0000P] where P=(Fo^2^+2Fc^2^)/3'
_refine_ls_weighting_scheme calc
_refine_ls_wR_factor_gt 0.1228
_refine_ls_wR_factor_ref 0.1463
_reflns_number_gt 1706
_reflns_number_total 3137
_reflns_threshold_expression >2sigma(I)
_cod_data_source_file c5gc00756a2.cif
_cod_data_source_block xrf09052013a
_cod_depositor_comments
;
The following automatic conversions were performed:

'_symmetry_cell_setting' value 'Triclinic' changed to 'triclinic'
according to
/usr/data/users/saulius/crontab/automatic-downloads/rss-feeds/RSC/lib/dictionaries/cif_core.dic
dictionary named 'cif_core.dic' version 2.4.2 from 2011-04-26.

'_exptl_absorpt_correction_type' value 'Multi-scan' changed to
'multi-scan' according to
/usr/data/users/saulius/crontab/automatic-downloads/rss-feeds/RSC/lib/dictionaries/cif_core.dic
dictionary named 'cif_core.dic' version 2.4.2 from 2011-04-26.

Automatic conversion script
Id: cif_fix_values 3271 2015-04-21 07:52:19Z andrius 
;
_cod_database_code 7220590

loop_
_symmetry_equiv_pos_site_id
_symmetry_equiv_pos_as_xyz
1 x,y,z
2 -x,-y,-z

loop_
_atom_site_aniso_label
_atom_site_aniso_U_11
_atom_site_aniso_U_22
_atom_site_aniso_U_33
_atom_site_aniso_U_23
_atom_site_aniso_U_13
_atom_site_aniso_U_12
Cl1 0.0694 0.0507 0.0427 -0.0012 0.0057 -0.0133
O1 0.0711 0.0419 0.0544 0.0201 0.0160 0.0096
O2 0.0756 0.0328 0.0477 0.0078 0.0161 -0.0058
N1 0.0478 0.0314 0.0386 0.0029 0.0151 -0.0001
C1 0.0521 0.0465 0.0430 0.0176 0.0161 0.0029
C2 0.0716 0.0565 0.0712 0.0358 0.0235 0.0163
C3 0.0578 0.0832 0.0695 0.0473 0.0167 0.0166
C4 0.0496 0.0727 0.0543 0.0268 0.0123 0.0018
C5 0.0493 0.0508 0.0457 0.0145 0.0151 0.0023
C6 0.0482 0.0464 0.0370 0.0149 0.0204 0.0058
C7 0.0454 0.0355 0.0339 0.0081 0.0195 0.0051
C8 0.0461 0.0302 0.0353 0.0063 0.0185 0.0022
C9 0.0584 0.0379 0.0384 0.0108 0.0206 0.0017
C10 0.0450 0.0337 0.0373 0.0073 0.0158 0.0036
C11 0.0630 0.0284 0.0523 0.0022 0.0201 0.0022
C12 0.0656 0.0322 0.0543 0.0083 0.0225 0.0085
C13 0.0549 0.0437 0.0526 0.0175 0.0265 0.0138
C14 0.0492 0.0367 0.0385 0.0061 0.0127 0.0014
C15 0.0437 0.0335 0.0356 0.0053 0.0179 0.0027
C16 0.0434 0.0315 0.0358 0.0054 0.0194 0.0006
C17 0.0459 0.0297 0.0324 0.0065 0.0122 0.0009
C18 0.0468 0.0386 0.0412 0.0029 0.0185 0.0009
C19 0.0434 0.0404 0.0521 0.0115 0.0139 -0.0027
C20 0.0506 0.0290 0.0318 0.0035 0.0048 -0.0033
C21 0.0544 0.0387 0.0377 0.0071 0.0185 0.0042
C22 0.0415 0.0383 0.0387 0.0063 0.0119 -0.0005
C23 0.0775 0.0587 0.0666 0.0282 0.0287 0.0258

loop_
_atom_site_label
_atom_site_type_symbol
_atom_site_thermal_displace_type
_atom_site_fract_x
_atom_site_fract_y
_atom_site_fract_z
_atom_site_occupancy
_atom_site_U_iso_or_equiv
Cl1 Cl Uani 1.42859 0.56507 1.22049 1.000 0.0654
O1 O Uani 0.70199 0.31829 0.51306 1.000 0.0582
O2 O Uani 0.94443 0.39127 0.68983 1.000 0.0573
N1 N Uani 0.71968 -0.09520 0.45716 1.000 0.0430
C1 C Uani 0.57442 0.21316 0.40480 1.000 0.0481
C2 C Uani 0.44488 0.25701 0.32180 1.000 0.0647
C3 C Uani 0.31697 0.15800 0.20992 1.000 0.0676
C4 C Uani 0.31745 0.01906 0.18384 1.000 0.0610
C5 C Uani 0.44749 -0.02200 0.27046 1.000 0.0510
C6 C Uani 0.57880 0.07544 0.38339 1.000 0.0432
C7 C Uani 0.71700 0.03806 0.48068 1.000 0.0386
C8 C Uani 0.84009 0.14675 0.59733 1.000 0.0384
C9 C Uani 0.83778 0.29245 0.60788 1.000 0.0457
C10 C Uani 0.84705 -0.12882 0.54989 1.000 0.0407
C11 C Uani 0.85016 -0.27174 0.52336 1.000 0.0526
C12 C Uani 0.97151 -0.31234 0.61300 1.000 0.0534
C13 C Uani 1.09702 -0.21500 0.73444 1.000 0.0488
C14 C Uani 1.09507 -0.07702 0.76219 1.000 0.0454
C15 C Uani 0.97111 -0.02901 0.67081 1.000 0.0392
C16 C Uani 0.96526 0.11359 0.69573 1.000 0.0380
C17 C Uani 1.08436 0.22160 0.82875 1.000 0.0387
C18 C Uani 1.25423 0.25366 0.85856 1.000 0.0455
C19 C Uani 1.35997 0.35638 0.97910 1.000 0.0489
C20 C Uani 1.29753 0.42819 1.07178 1.000 0.0433
C21 C Uani 1.13016 0.39575 1.04734 1.000 0.0457
C22 C Uani 1.02455 0.29170 0.92470 1.000 0.0433
C23 C Uani 1.23189 -0.26561 0.82960 1.000 0.0660
H2 H Uiso 0.44362 0.35115 0.34069 1.000 0.0776
H3 H Uiso 0.22955 0.18562 0.15159 1.000 0.0812
H4 H Uiso 0.23072 -0.04708 0.10827 1.000 0.0732
H5 H Uiso 0.44714 -0.11614 0.25297 1.000 0.0613
H11 H Uiso 0.76858 -0.33814 0.44407 1.000 0.0631
H12 H Uiso 0.97185 -0.40663 0.59382 1.000 0.0641
H14 H Uiso 1.17675 -0.01248 0.84286 1.000 0.0544
H18 H Uiso 1.29688 0.20494 0.79609 1.000 0.0546
H19 H Uiso 1.47374 0.37742 0.99813 1.000 0.0587
H21 H Uiso 1.08912 0.44260 1.11165 1.000 0.0548
H22 H Uiso 0.91147 0.26881 0.90686 1.000 0.0519
H23A H Uiso 1.21270 -0.36527 0.79270 1.000 0.0990
H23B H Uiso 1.22777 -0.23423 0.91818 1.000 0.0990
H23C H Uiso 1.34067 -0.22942 0.83825 1.000 0.0990

loop_
_atom_type_symbol
_atom_type_description
_atom_type_scat_dispersion_real
_atom_type_scat_dispersion_imag
_atom_type_scat_source
C C 0.0033 0.0016 ' International Tables Vol C Tables 4.2.6.8 and 6.1.1.4'
H H 0.0000 0.0000 ' International Tables Vol C Tables 4.2.6.8 and 6.1.1.4'
Cl Cl 0.1484 0.1585 ' International Tables Vol C Tables 4.2.6.8 and 6.1.1.4'
N N 0.0061 0.0033 ' International Tables Vol C Tables 4.2.6.8 and 6.1.1.4'
O O 0.0106 0.0060 ' International Tables Vol C Tables 4.2.6.8 and 6.1.1.4'

loop_
_geom_angle_atom_site_label_1
_geom_angle_atom_site_label_2
_geom_angle_atom_site_label_3
_geom_angle
_geom_angle_publ_flag
C1 O1 C9 122.81 yes
C7 N1 C10 117.67 yes
O1 C1 C2 115.44 yes
O1 C1 C6 121.77 yes
C2 C1 C6 122.79 no
C1 C2 C3 118.43 no
C2 C3 C4 120.65 no
C3 C4 C5 119.68 no
C4 C5 C6 120.94 no
C1 C6 C5 117.48 no
C1 C6 C7 119.22 no
C5 C6 C7 123.27 no
N1 C7 C6 118.17 yes
N1 C7 C8 123.25 yes
C6 C7 C8 118.57 no
C7 C8 C9 119.52 no
C7 C8 C16 119.46 no
C9 C8 C16 120.94 no
O1 C9 O2 116.01 yes
O1 C9 C8 117.52 yes
O2 C9 C8 126.46 yes
N1 C10 C11 117.38 yes
N1 C10 C15 123.29 yes
C11 C10 C15 119.31 no
C10 C11 C12 120.37 no
C11 C12 C13 121.55 no
C12 C13 C14 118.87 no
C12 C13 C23 119.48 no
C14 C13 C23 121.64 no
C13 C14 C15 121.75 no
C10 C15 C14 118.16 no
C10 C15 C16 118.41 no
C14 C15 C16 123.43 no
C8 C16 C15 117.79 no
C8 C16 C17 122.26 no
C15 C16 C17 119.83 no
C16 C17 C18 121.67 no
C16 C17 C22 119.51 no
C18 C17 C22 118.81 no
C17 C18 C19 120.67 no
C18 C19 C20 119.82 no
Cl1 C20 C19 119.99 yes
Cl1 C20 C21 119.01 yes
C19 C20 C21 120.98 no
C20 C21 C22 118.51 no
C17 C22 C21 121.14 no
C1 C2 H2 121.00 no
C3 C2 H2 121.00 no
C2 C3 H3 120.00 no
C4 C3 H3 120.00 no
C3 C4 H4 120.00 no
C5 C4 H4 120.00 no
C4 C5 H5 120.00 no
C6 C5 H5 120.00 no
C10 C11 H11 120.00 no
C12 C11 H11 120.00 no
C11 C12 H12 119.00 no
C13 C12 H12 119.00 no
C13 C14 H14 119.00 no
C15 C14 H14 119.00 no
C17 C18 H18 120.00 no
C19 C18 H18 120.00 no
C18 C19 H19 120.00 no
C20 C19 H19 120.00 no
C20 C21 H21 121.00 no
C22 C21 H21 121.00 no
C17 C22 H22 119.00 no
C21 C22 H22 119.00 no
C13 C23 H23A 109.00 no
C13 C23 H23B 109.00 no
C13 C23 H23C 109.00 no
H23A C23 H23B 109.00 no
H23A C23 H23C 109.00 no
H23B C23 H23C 109.00 no

loop_
_geom_bond_atom_site_label_1
_geom_bond_atom_site_label_2
_geom_bond_distance
_geom_bond_publ_flag
Cl1 C20 1.7387 yes
O1 C1 1.3917 yes
O1 C9 1.3754 yes
O2 C9 1.1964 yes
N1 C7 1.3219 yes
N1 C10 1.3633 yes
C1 C2 1.3765 no
C1 C6 1.3729 no
C2 C3 1.3796 no
C3 C4 1.3734 no
C4 C5 1.3826 no
C5 C6 1.3907 no
C6 C7 1.4637 no
C7 C8 1.4268 no
C8 C9 1.4778 no
C8 C16 1.3874 no
C10 C11 1.4162 no
C10 C15 1.4112 no
C11 C12 1.3571 no
C12 C13 1.4091 no
C13 C14 1.3631 no
C13 C23 1.5147 no
C14 C15 1.4259 no
C15 C16 1.4188 no
C16 C17 1.4949 no
C17 C18 1.3857 no
C17 C22 1.3795 no
C18 C19 1.3699 no
C19 C20 1.3732 no
C20 C21 1.3802 no
C21 C22 1.3871 no
C2 H2 0.9300 no
C3 H3 0.9300 no
C4 H4 0.9300 no
C5 H5 0.9300 no
C11 H11 0.9300 no
C12 H12 0.9300 no
C14 H14 0.9300 no
C18 H18 0.9300 no
C19 H19 0.9300 no
C21 H21 0.9300 no
C22 H22 0.9300 no
C23 H23A 0.9600 no
C23 H23B 0.9600 no
C23 H23C 0.9600 no

loop_
_geom_hbond_atom_site_label_D
_geom_hbond_atom_site_label_H
_geom_hbond_atom_site_label_A
_geom_hbond_distance_DH
_geom_hbond_distance_HA
_geom_hbond_distance_DA
_geom_hbond_angle_DHA
_geom_hbond_site_symmetry_A
_geom_hbond_publ_flag
C21 H21 O2 0.9300 2.4600 3.3687 164.00 2_767 yes

loop_
_geom_torsion_atom_site_label_1
_geom_torsion_atom_site_label_2
_geom_torsion_atom_site_label_3
_geom_torsion_atom_site_label_4
_geom_torsion
_geom_torsion_publ_flag
C9 O1 C1 C2 177.97 no
C9 O1 C1 C6 -1.96 no
C1 O1 C9 C8 -3.93 no
C1 O1 C9 O2 174.79 no
C10 N1 C7 C8 0.05 no
C10 N1 C7 C6 -178.70 no
C7 N1 C10 C15 2.32 no
C7 N1 C10 C11 -179.37 no
O1 C1 C6 C7 3.02 no
C2 C1 C6 C5 1.61 no
C2 C1 C6 C7 -176.91 no
C6 C1 C2 C3 -2.13 no
O1 C1 C2 C3 177.94 no
O1 C1 C6 C5 -178.46 no
C1 C2 C3 C4 1.31 no
C2 C3 C4 C5 -0.07 no
C3 C4 C5 C6 -0.45 no
C4 C5 C6 C7 178.16 no
C4 C5 C6 C1 -0.29 no
C5 C6 C7 N1 2.32 no
C1 C6 C7 C8 1.95 no
C5 C6 C7 C8 -176.48 no
C1 C6 C7 N1 -179.25 no
N1 C7 C8 C16 -3.26 no
C6 C7 C8 C9 -7.75 no
C6 C7 C8 C16 175.48 no
N1 C7 C8 C9 173.51 no
C7 C8 C9 O1 8.74 no
C7 C8 C16 C17 -171.91 no
C9 C8 C16 C15 -172.74 no
C9 C8 C16 C17 11.36 no
C7 C8 C9 O2 -169.84 no
C16 C8 C9 O1 -174.54 no
C16 C8 C9 O2 6.89 no
C7 C8 C16 C15 3.99 no
N1 C10 C11 C12 -178.63 no
C15 C10 C11 C12 -0.25 no
N1 C10 C15 C14 178.04 no
N1 C10 C15 C16 -1.43 no
C11 C10 C15 C14 -0.24 no
C11 C10 C15 C16 -179.71 no
C10 C11 C12 C13 0.19 no
C11 C12 C13 C14 0.38 no
C11 C12 C13 C23 -178.69 no
C12 C13 C14 C15 -0.89 no
C23 C13 C14 C15 178.15 no
C13 C14 C15 C10 0.82 no
C13 C14 C15 C16 -179.74 no
C10 C15 C16 C8 -1.80 no
C10 C15 C16 C17 174.20 no
C14 C15 C16 C8 178.76 no
C14 C15 C16 C17 -5.24 no
C8 C16 C17 C18 -111.53 no
C8 C16 C17 C22 68.40 no
C15 C16 C17 C18 72.66 no
C15 C16 C17 C22 -107.42 no
C16 C17 C18 C19 177.72 no
C22 C17 C18 C19 -2.21 no
C16 C17 C22 C21 -177.86 no
C18 C17 C22 C21 2.07 no
C17 C18 C19 C20 0.22 no
C18 C19 C20 Cl1 -176.40 no
C18 C19 C20 C21 1.97 no
Cl1 C20 C21 C22 176.30 no
C19 C20 C21 C22 -2.08 no
C20 C21 C22 C17 0.04 no
